data_7150147
loop_
_publ_author_name
'Banthia, Sandip'
'Samanta, Anunay'

_publ_section_title
;
 Calix[4]azacrown and 4-aminophthalimide-appended calix[4]azacrown:
 synthesis, structure, complexation and fluorescence signaling
 behaviour.
;
_journal_issue 8
_journal_name_full 'Organic &amp; biomolecular chemistry'
_journal_page_first 1428
_journal_page_last 1434
_journal_paper_doi 10.1039/b500912j
_journal_volume 3
_journal_year 2005
_chemical_formula_moiety '2(C36 H38 N3 O6), 2(Cl O4), 5(H2 O)'
_chemical_formula_sum 'C72 H86 Cl2 N6 O25'
_chemical_formula_weight 1506.37
_chemical_name_systematic
;
?
;
_space_group_IT_number 2
_symmetry_cell_setting triclinic
_symmetry_space_group_name_Hall '-P 1'
_symmetry_space_group_name_H-M 'P -1'
_atom_sites_solution_hydrogens geom
_atom_sites_solution_primary direct
_atom_sites_solution_secondary difmap
_audit_creation_method SHELXL-97
_cell_angle_alpha 78.132(2)
_cell_angle_beta 71.638(2)
_cell_angle_gamma 69.810(2)
_cell_formula_units_Z 2
_cell_length_a 12.7722(18)
_cell_length_b 15.865(2)
_cell_length_c 20.138(3)
_cell_measurement_reflns_used 6704
_cell_measurement_temperature 298
_cell_measurement_theta_max 21.98
_cell_measurement_theta_min 2.29
_cell_volume 3613.3(9)
_computing_cell_refinement 'Bruker SMART'
_computing_data_collection 'Bruker SMART'
_computing_data_reduction 'Bruker SAINT'
_computing_molecular_graphics 'Ortep-3 for Windows/Platon'
_computing_publication_material 'Bruker SHELXTL'
_computing_structure_refinement 'SHELXL-97 (Sheldrick, 1997)'
_computing_structure_solution 'SHELXS-97 (Sheldrick, 1990)'
_diffrn_ambient_temperature 298
_diffrn_measured_fraction_theta_full 0.942
_diffrn_measured_fraction_theta_max 0.942
_diffrn_measurement_device_type 'CCD area detector'
_diffrn_measurement_method 'phi and omega scans'
_diffrn_radiation_monochromator graphite
_diffrn_radiation_source 'fine-focus sealed tube'
_diffrn_radiation_type MoK\a
_diffrn_radiation_wavelength 0.71073
_diffrn_reflns_av_R_equivalents 0.0443
_diffrn_reflns_av_sigmaI/netI 0.0691
_diffrn_reflns_limit_h_max 16
_diffrn_reflns_limit_h_min -16
_diffrn_reflns_limit_k_max 21
_diffrn_reflns_limit_k_min -20
_diffrn_reflns_limit_l_max 26
_diffrn_reflns_limit_l_min -26
_diffrn_reflns_number 42510
_diffrn_reflns_theta_full 28.32
_diffrn_reflns_theta_max 28.32
_diffrn_reflns_theta_min 1.65
_exptl_absorpt_coefficient_mu 0.175
_exptl_absorpt_correction_T_max 0.993
_exptl_absorpt_correction_T_min 0.864
_exptl_absorpt_correction_type multi-scan
_exptl_absorpt_process_details 'SADABS-Bruker Nonius area detector scaling and absorption correction - V2.10'
_exptl_crystal_colour yellow
_exptl_crystal_density_diffrn 1.385
_exptl_crystal_density_method 'not measured'
_exptl_crystal_description 'thin plate'
_exptl_crystal_F_000 1588
_exptl_crystal_size_max 0.29
_exptl_crystal_size_mid 0.12
_exptl_crystal_size_min 0.04
_refine_diff_density_max 0.802
_refine_diff_density_min -0.510
_refine_diff_density_rms 0.077
_refine_ls_extinction_method none
_refine_ls_goodness_of_fit_ref 1.031
_refine_ls_hydrogen_treatment mixed
_refine_ls_matrix_type full
_refine_ls_number_parameters 970
_refine_ls_number_reflns 16948
_refine_ls_number_restraints 10
_refine_ls_restrained_S_all 1.031
_refine_ls_R_factor_all 0.1720
_refine_ls_R_factor_gt 0.0910
_refine_ls_shift/su_max 0.003
_refine_ls_shift/su_mean 0.000
_refine_ls_structure_factor_coef Fsqd
_refine_ls_weighting_details 'calc w=1/[\s^2^(Fo^2^)+(0.1837P)^2^+0.0112P] where P=(Fo^2^+2Fc^2^)/3'
_refine_ls_weighting_scheme calc
_refine_ls_wR_factor_gt 0.2634
_refine_ls_wR_factor_ref 0.3236
_reflns_number_gt 7827
_reflns_number_total 16948
_reflns_threshold_expression >2sigma(I)
_cod_data_source_file b500912j.txt
_cod_data_source_block LHClO4
_cod_depositor_comments
;
The following automatic conversions were performed:
'_symmetry_cell_setting' value 'Triclinic' changed to 'triclinic'
according to '/home/saulius/struct/CIF-dictionaries/cif_core.dic'
dictionary named 'cif_core.dic' version 2.4.1 from 2010-06-29.

Automatic conversion script
Id: cif_fix_enum 1527 2010-12-29 10:47:43Z saulius 
;
_cod_original_sg_symbol_H-M P-1
_cod_database_code 7150147

loop_
_symmetry_equiv_pos_as_xyz
'x, y, z'
'-x, -y, -z'

loop_
_atom_site_label
_atom_site_type_symbol
_atom_site_fract_x
_atom_site_fract_y
_atom_site_fract_z
_atom_site_U_iso_or_equiv
_atom_site_adp_type
_atom_site_occupancy
_atom_site_symmetry_multiplicity
_atom_site_calc_flag
_atom_site_refinement_flags
_atom_site_disorder_assembly
_atom_site_disorder_group
C1 C 0.6324(4) 0.7946(3) 1.1308(2) 0.0629(11) Uani 1 1 d . . .
H1A H 0.6098 0.8218 1.1742 0.076 Uiso 1 1 calc R . .
H1B H 0.5770 0.8286 1.1041 0.076 Uiso 1 1 calc R . .
C2 C 0.7513(4) 0.8009(3) 1.0888(2) 0.0610(10) Uani 1 1 d . . .
C3 C 0.8219(4) 0.8189(3) 1.1204(3) 0.0737(13) Uani 1 1 d . . .
H3 H 0.7962 0.8269 1.1680 0.088 Uiso 1 1 calc R . .
C4 C 0.9301(5) 0.8251(3) 1.0822(3) 0.0817(14) Uani 1 1 d . . .
H4 H 0.9751 0.8406 1.1033 0.098 Uiso 1 1 calc R . .
C5 C 0.9707(4) 0.8084(3) 1.0135(3) 0.0746(13) Uani 1 1 d . . .
H5 H 1.0451 0.8101 0.9888 0.089 Uiso 1 1 calc R . .
C6 C 0.9038(4) 0.7888(3) 0.9793(2) 0.0641(11) Uani 1 1 d . . .
C7 C 0.9550(4) 0.7639(3) 0.9045(2) 0.0689(12) Uani 1 1 d . . .
H7A H 0.9020 0.7994 0.8765 0.083 Uiso 1 1 calc R . .
H7B H 1.0268 0.7791 0.8845 0.083 Uiso 1 1 calc R . .
C8 C 0.9786(3) 0.6647(3) 0.9005(2) 0.0587(10) Uani 1 1 d . . .
C9 C 1.0737(4) 0.5996(4) 0.9215(2) 0.0679(12) Uani 1 1 d . . .
H9 H 1.1242 0.6182 0.9357 0.081 Uiso 1 1 calc R . .
C10 C 1.0921(4) 0.5095(4) 0.9212(2) 0.0673(12) Uani 1 1 d . . .
H10 H 1.1553 0.4671 0.9347 0.081 Uiso 1 1 calc R . .
C11 C 1.0175(4) 0.4815(3) 0.9009(2) 0.0652(11) Uani 1 1 d . . .
H11 H 1.0308 0.4200 0.9014 0.078 Uiso 1 1 calc R . .
C12 C 0.9238(3) 0.5414(3) 0.8799(2) 0.0565(10) Uani 1 1 d . . .
C13 C 0.8408(4) 0.5079(3) 0.8615(2) 0.0619(11) Uani 1 1 d . . .
H13A H 0.8844 0.4643 0.8277 0.074 Uiso 1 1 calc R . .
H13B H 0.7900 0.5583 0.8391 0.074 Uiso 1 1 calc R . .
C14 C 0.7684(3) 0.4646(3) 0.9241(2) 0.0569(10) Uani 1 1 d . . .
C15 C 0.7943(4) 0.3720(3) 0.9378(3) 0.0681(12) Uani 1 1 d . . .
H15 H 0.8532 0.3361 0.9054 0.082 Uiso 1 1 calc R . .
C16 C 0.7355(4) 0.3311(3) 0.9981(3) 0.0725(13) Uani 1 1 d . . .
H16 H 0.7538 0.2685 1.0064 0.087 Uiso 1 1 calc R . .
C17 C 0.6488(4) 0.3853(3) 1.0461(3) 0.0722(13) Uani 1 1 d . . .
H17 H 0.6105 0.3578 1.0875 0.087 Uiso 1 1 calc R . .
C18 C 0.6165(3) 0.4781(3) 1.0352(2) 0.0587(10) Uani 1 1 d . . .
C19 C 0.5234(4) 0.5338(3) 1.0903(2) 0.0619(11) Uani 1 1 d . . .
H19A H 0.4796 0.4961 1.1229 0.074 Uiso 1 1 calc R . .
H19B H 0.4706 0.5821 1.0676 0.074 Uiso 1 1 calc R . .
C20 C 0.5728(3) 0.5743(3) 1.13071(19) 0.0548(10) Uani 1 1 d . . .
C21 C 0.6283(4) 0.5194(3) 1.1807(2) 0.0660(11) Uani 1 1 d . . .
H21 H 0.6290 0.4594 1.1918 0.079 Uiso 1 1 calc R . .
C22 C 0.6819(4) 0.5530(3) 1.2139(2) 0.0676(12) Uani 1 1 d . . .
H22 H 0.7174 0.5159 1.2478 0.081 Uiso 1 1 calc R . .
C23 C 0.6836(4) 0.6404(3) 1.1975(2) 0.0637(11) Uani 1 1 d . . .
H23 H 0.7223 0.6613 1.2195 0.076 Uiso 1 1 calc R . .
C24 C 0.6286(3) 0.6992(3) 1.14826(19) 0.0579(10) Uani 1 1 d . . .
C25 C 0.5725(3) 0.6634(3) 1.11685(19) 0.0560(10) Uani 1 1 d . . .
C26 C 0.7929(4) 0.7872(3) 1.0183(2) 0.0570(10) Uani 1 1 d . . .
C27 C 0.9070(3) 0.6326(3) 0.87941(18) 0.0546(10) Uani 1 1 d . . .
C28 C 0.6754(3) 0.5186(3) 0.9731(2) 0.0537(10) Uani 1 1 d . . .
C29 C 0.3965(4) 0.7616(3) 1.0930(2) 0.0671(11) Uani 1 1 d . . .
H29A H 0.3821 0.7816 1.1383 0.081 Uiso 1 1 calc R . .
H29B H 0.3537 0.7192 1.0994 0.081 Uiso 1 1 calc R . .
C30 C 0.3565(4) 0.8419(3) 1.0417(3) 0.0698(12) Uani 1 1 d . . .
C31 C 0.4089(5) 0.9615(3) 0.9539(3) 0.0864(15) Uani 1 1 d . . .
H31A H 0.4773 0.9816 0.9354 0.104 Uiso 1 1 calc R . .
H31B H 0.3512 1.0048 0.9849 0.104 Uiso 1 1 calc R . .
C32 C 0.3637(6) 0.9614(3) 0.8944(3) 0.0945(17) Uani 1 1 d . . .
H32A H 0.3426 1.0226 0.8715 0.113 Uiso 1 1 calc R . .
H32B H 0.2938 0.9434 0.9131 0.113 Uiso 1 1 calc R . .
C33 C 0.4277(4) 0.8128(3) 0.8492(3) 0.0678(12) Uani 1 1 d . . .
H33A H 0.3530 0.8207 0.8422 0.081 Uiso 1 1 calc R . .
H33B H 0.4272 0.7849 0.8969 0.081 Uiso 1 1 calc R . .
C34 C 0.5231(4) 0.7506(3) 0.7969(3) 0.0716(12) Uani 1 1 d . . .
H34A H 0.5055 0.6947 0.8010 0.086 Uiso 1 1 calc R . .
H34B H 0.5260 0.7797 0.7493 0.086 Uiso 1 1 calc R . .
C35 C 0.7239(4) 0.7518(3) 0.7629(2) 0.0654(11) Uani 1 1 d . . .
C36 C 0.8333(4) 0.7248(3) 0.7853(2) 0.0639(11) Uani 1 1 d . . .
H36A H 0.8906 0.6761 0.7594 0.077 Uiso 1 1 calc R . .
H36B H 0.8637 0.7757 0.7746 0.077 Uiso 1 1 calc R . .
C37 C 0.1759(4) 0.7654(3) 0.2784(2) 0.0667(12) Uani 1 1 d . . .
H37A H 0.1820 0.7853 0.2288 0.080 Uiso 1 1 calc R . .
H37B H 0.2013 0.8047 0.2967 0.080 Uiso 1 1 calc R . .
C38 C 0.0508(4) 0.7722(3) 0.3172(2) 0.0574(10) Uani 1 1 d . . .
C39 C -0.0274(5) 0.7769(3) 0.2813(3) 0.0776(14) Uani 1 1 d . . .
H39 H -0.0039 0.7792 0.2325 0.093 Uiso 1 1 calc R . .
C40 C -0.1399(5) 0.7783(4) 0.3165(3) 0.0863(16) Uani 1 1 d . . .
H40 H -0.1917 0.7817 0.2916 0.104 Uiso 1 1 calc R . .
C41 C -0.1745(4) 0.7746(3) 0.3882(3) 0.0671(12) Uani 1 1 d . . .
H41 H -0.2506 0.7765 0.4117 0.081 Uiso 1 1 calc R . .
C42 C -0.0996(3) 0.7683(2) 0.4268(2) 0.0520(9) Uani 1 1 d . . .
C43 C -0.1411(3) 0.7622(3) 0.5056(2) 0.0582(10) Uani 1 1 d . . .
H43A H -0.2250 0.7787 0.5193 0.070 Uiso 1 1 calc R . .
H43B H -0.1194 0.8058 0.5216 0.070 Uiso 1 1 calc R . .
C44 C -0.0935(3) 0.6689(3) 0.5427(2) 0.0535(9) Uani 1 1 d . . .
C45 C -0.1413(4) 0.6005(3) 0.5496(2) 0.0624(11) Uani 1 1 d . . .
H45 H -0.2051 0.6118 0.5325 0.075 Uiso 1 1 calc R . .
C46 C -0.0958(4) 0.5160(3) 0.5814(2) 0.0674(12) Uani 1 1 d . . .
H46 H -0.1298 0.4711 0.5864 0.081 Uiso 1 1 calc R . .
C47 C -0.0003(4) 0.4974(3) 0.6059(2) 0.0633(11) Uani 1 1 d . . .
H47 H 0.0305 0.4395 0.6265 0.076 Uiso 1 1 calc R . .
C48 C 0.0517(3) 0.5646(3) 0.60037(19) 0.0530(9) Uani 1 1 d . . .
C49 C 0.1613(4) 0.5409(3) 0.6237(2) 0.0576(10) Uani 1 1 d . . .
H49A H 0.1752 0.5962 0.6268 0.069 Uiso 1 1 calc R . .
H49B H 0.1508 0.5077 0.6702 0.069 Uiso 1 1 calc R . .
C50 C 0.2652(3) 0.4850(3) 0.5739(2) 0.0514(9) Uani 1 1 d . . .
C51 C 0.3078(4) 0.3924(3) 0.5889(2) 0.0636(11) Uani 1 1 d . . .
H51 H 0.2739 0.3641 0.6315 0.076 Uiso 1 1 calc R . .
C52 C 0.4007(4) 0.3411(3) 0.5410(3) 0.0727(13) Uani 1 1 d . . .
H52 H 0.4291 0.2790 0.5519 0.087 Uiso 1 1 calc R . .
C53 C 0.4501(4) 0.3814(3) 0.4780(3) 0.0641(11) Uani 1 1 d . . .
H53 H 0.5108 0.3463 0.4458 0.077 Uiso 1 1 calc R . .
C54 C 0.4111(3) 0.4741(3) 0.4612(2) 0.0541(10) Uani 1 1 d . . .
C55 C 0.4685(3) 0.5187(3) 0.3922(2) 0.0621(11) Uani 1 1 d . . .
H55A H 0.5411 0.4760 0.3707 0.075 Uiso 1 1 calc R . .
H55B H 0.4855 0.5697 0.4010 0.075 Uiso 1 1 calc R . .
C56 C 0.3914(3) 0.5513(3) 0.3412(2) 0.0561(10) Uani 1 1 d . . .
C57 C 0.3791(4) 0.4871(3) 0.3077(2) 0.0690(12) Uani 1 1 d . . .
H57 H 0.4196 0.4263 0.3151 0.083 Uiso 1 1 calc R . .
C58 C 0.3077(4) 0.5141(4) 0.2643(2) 0.0768(13) Uani 1 1 d . . .
H58 H 0.3014 0.4716 0.2414 0.092 Uiso 1 1 calc R . .
C59 C 0.2446(4) 0.6036(4) 0.2540(2) 0.0709(12) Uani 1 1 d . . .
H59 H 0.1958 0.6202 0.2246 0.085 Uiso 1 1 calc R . .
C60 C 0.2526(4) 0.6697(3) 0.2868(2) 0.0589(10) Uani 1 1 d . . .
C61 C 0.3309(3) 0.6409(3) 0.32776(19) 0.0544(10) Uani 1 1 d . . .
C62 C 0.0131(3) 0.7695(2) 0.3898(2) 0.0502(9) Uani 1 1 d . . .
C63 C 0.0004(3) 0.6492(3) 0.57019(19) 0.0492(9) Uani 1 1 d . . .
C64 C 0.3189(3) 0.5249(2) 0.5099(2) 0.0483(9) Uani 1 1 d . . .
C65 C 0.4420(4) 0.7368(3) 0.3220(2) 0.0594(10) Uani 1 1 d . . .
H65A H 0.4481 0.7438 0.2720 0.071 Uiso 1 1 calc R . .
H65B H 0.5120 0.6917 0.3302 0.071 Uiso 1 1 calc R . .
C66 C 0.4324(4) 0.8249(3) 0.3431(2) 0.0598(10) Uani 1 1 d . . .
C67 C 0.3034(5) 0.9671(4) 0.3850(3) 0.0899(16) Uani 1 1 d . . .
H67A H 0.2305 1.0021 0.3744 0.108 Uiso 1 1 calc R . .
H67B H 0.3635 0.9903 0.3519 0.108 Uiso 1 1 calc R . .
C68 C 0.2968(5) 0.9802(4) 0.4584(3) 0.0937(17) Uani 1 1 d . . .
H68A H 0.3652 0.9391 0.4716 0.112 Uiso 1 1 calc R . .
H68B H 0.2961 1.0413 0.4589 0.112 Uiso 1 1 calc R . .
C69 C 0.1706(4) 0.9913(3) 0.5823(3) 0.0728(13) Uani 1 1 d . . .
H69A H 0.2275 0.9496 0.6057 0.087 Uiso 1 1 calc R . .
H69B H 0.1777 1.0513 0.5778 0.087 Uiso 1 1 calc R . .
C70 C 0.0517(5) 0.9906(3) 0.6256(2) 0.0725(13) Uani 1 1 d . . .
H70A H 0.0353 1.0144 0.6697 0.087 Uiso 1 1 calc R . .
H70B H -0.0043 1.0299 0.6008 0.087 Uiso 1 1 calc R . .
C71 C 0.0081(3) 0.8645(3) 0.5983(2) 0.0517(9) Uani 1 1 d . . .
C72 C -0.0033(3) 0.7723(3) 0.62307(19) 0.0539(9) Uani 1 1 d . . .
H72A H 0.0361 0.7442 0.6597 0.065 Uiso 1 1 calc R . .
H72B H -0.0843 0.7756 0.6423 0.065 Uiso 1 1 calc R . .
N1 N 0.4386(4) 0.8738(3) 0.9951(2) 0.0732(10) Uani 1 1 d . . .
H1 H 0.5101 0.8421 0.9893 0.088 Uiso 1 1 calc R . .
N2 N 0.4460(4) 0.9007(3) 0.8402(2) 0.0802(11) Uani 1 1 d D . .
H2A H 0.441(5) 0.926(4) 0.795(2) 0.120 Uiso 1 1 d D . .
H2B H 0.526(4) 0.897(4) 0.836(3) 0.120 Uiso 1 1 d D . .
N3 N 0.6336(3) 0.7311(2) 0.81020(18) 0.0652(9) Uani 1 1 d . . .
H3A H 0.6421 0.7047 0.8508 0.078 Uiso 1 1 calc R . .
N4 N 0.3279(3) 0.8728(3) 0.3755(2) 0.0739(10) Uani 1 1 d . . .
H4B H 0.2733 0.8481 0.3912 0.089 Uiso 1 1 calc R . .
N5 N 0.1941(3) 0.9642(3) 0.5101(2) 0.0714(10) Uani 1 1 d D . .
H5A H 0.211(5) 0.904(2) 0.510(3) 0.107 Uiso 1 1 d D . .
H5B H 0.127(4) 0.988(3) 0.493(3) 0.107 Uiso 1 1 d D . .
N6 N 0.0387(3) 0.9001(2) 0.64053(18) 0.0629(9) Uani 1 1 d . . .
H6 H 0.0517 0.8682 0.6788 0.075 Uiso 1 1 calc R . .
O1 O 0.5176(2) 0.71833(19) 1.06615(13) 0.0588(7) Uani 1 1 d . . .
O2 O 0.7181(2) 0.7729(2) 0.98866(15) 0.0680(8) Uani 1 1 d . . .
H2 H 0.7498 0.7655 0.9471 0.102 Uiso 1 1 calc R . .
O3 O 0.8122(2) 0.6961(2) 0.85893(13) 0.0605(7) Uani 1 1 d . . .
O4 O 0.6482(2) 0.60910(19) 0.95555(14) 0.0616(7) Uani 1 1 d . . .
H4A H 0.5935 0.6344 0.9865 0.092 Uiso 1 1 calc R . .
O5 O 0.2532(3) 0.8745(2) 1.0463(2) 0.0975(11) Uani 1 1 d . . .
O6 O 0.7214(3) 0.7887(3) 0.70390(16) 0.0897(11) Uani 1 1 d . . .
O7 O 0.3439(2) 0.70594(19) 0.36057(13) 0.0558(7) Uani 1 1 d . . .
O8 O 0.0925(2) 0.77006(19) 0.42201(13) 0.0593(7) Uani 1 1 d . . .
H8 H 0.0639 0.7685 0.4647 0.089 Uiso 1 1 calc R . .
O9 O 0.0476(2) 0.71992(16) 0.56391(12) 0.0475(6) Uani 1 1 d . . .
O10 O 0.2770(2) 0.61666(16) 0.49700(13) 0.0547(6) Uani 1 1 d . . .
H10A H 0.3140 0.6336 0.4583 0.082 Uiso 1 1 calc R . .
O11 O 0.5188(3) 0.8486(2) 0.32604(19) 0.0800(9) Uani 1 1 d . . .
O12 O -0.0125(3) 0.90563(19) 0.54302(15) 0.0640(7) Uani 1 1 d . . .
Cl1 Cl 0.29949(15) 0.01473(11) 0.18723(8) 0.0953(5) Uani 1 1 d . . .
O13 O 0.1922(5) 0.0315(4) 0.2331(3) 0.166(2) Uani 1 1 d . . .
O14 O 0.3908(7) -0.0260(8) 0.2158(4) 0.288(6) Uani 1 1 d . . .
O15 O 0.3236(5) 0.0972(4) 0.1538(4) 0.168(2) Uani 1 1 d . . .
O16 O 0.3091(10) -0.0315(10) 0.1402(7) 0.357(9) Uani 1 1 d . . .
Cl2 Cl 0.74085(16) 0.25625(11) 0.26969(9) 0.1016(5) Uani 1 1 d . . .
O17 O 0.7056(6) 0.2875(4) 0.2078(3) 0.169(3) Uani 1 1 d . . .
O18 O 0.6905(11) 0.1972(8) 0.3140(6) 0.294(6) Uani 1 1 d . . .
O19 O 0.8482(7) 0.2078(7) 0.2542(3) 0.279(6) Uani 1 1 d . . .
O20 O 0.7393(12) 0.3203(6) 0.3039(5) 0.278(6) Uani 1 1 d . . .
O21 O 0.8189(6) 0.0233(6) 0.2164(5) 0.219(3) Uani 1 1 d . . .
O22 O 0.6026(4) 0.9987(3) 0.2828(3) 0.1177(15) Uani 1 1 d D . .
H22A H 0.673(5) 1.010(6) 0.270(5) 0.177 Uiso 1 1 d D . .
H22B H 0.599(8) 0.950(4) 0.271(5) 0.177 Uiso 1 1 d D . .
O23 O 0.0546(5) 0.9692(5) 0.1483(4) 0.194(3) Uani 1 1 d . . .
O24 O 0.2682(4) 0.7777(2) 0.5421(2) 0.0959(12) Uani 1 1 d D . .
H24B H 0.253(6) 0.733(4) 0.531(4) 0.144 Uiso 1 1 d D . .
H24A H 0.288(7) 0.747(5) 0.574(3) 0.144 Uiso 1 1 d D . .
O25 O 0.4603(16) 0.1361(16) 0.3953(8) 0.458(13) Uani 1 1 d . . .

loop_
_atom_site_aniso_label
_atom_site_aniso_U_11
_atom_site_aniso_U_22
_atom_site_aniso_U_33
_atom_site_aniso_U_23
_atom_site_aniso_U_13
_atom_site_aniso_U_12
C1 0.062(3) 0.069(3) 0.051(2) -0.0186(19) -0.013(2) -0.005(2)
C2 0.064(3) 0.059(2) 0.058(2) -0.0077(19) -0.022(2) -0.009(2)
C3 0.078(3) 0.078(3) 0.064(3) -0.017(2) -0.033(3) -0.004(3)
C4 0.075(3) 0.082(3) 0.102(4) -0.017(3) -0.050(3) -0.015(3)
C5 0.060(3) 0.088(3) 0.082(3) -0.016(3) -0.024(2) -0.022(2)
C6 0.062(3) 0.064(3) 0.068(3) -0.006(2) -0.018(2) -0.020(2)
C7 0.061(3) 0.085(3) 0.063(3) -0.003(2) -0.014(2) -0.031(2)
C8 0.045(2) 0.084(3) 0.046(2) -0.010(2) -0.0017(17) -0.026(2)
C9 0.042(2) 0.100(4) 0.064(3) -0.017(2) -0.011(2) -0.023(2)
C10 0.042(2) 0.092(4) 0.065(3) -0.015(2) -0.015(2) -0.012(2)
C11 0.050(2) 0.081(3) 0.062(3) -0.016(2) -0.014(2) -0.013(2)
C12 0.044(2) 0.078(3) 0.045(2) -0.0117(19) -0.0068(17) -0.017(2)
C13 0.054(2) 0.081(3) 0.053(2) -0.022(2) -0.0163(19) -0.012(2)
C14 0.049(2) 0.067(3) 0.062(2) -0.012(2) -0.026(2) -0.015(2)
C15 0.056(3) 0.075(3) 0.085(3) -0.023(3) -0.031(2) -0.016(2)
C16 0.064(3) 0.062(3) 0.097(4) -0.002(3) -0.040(3) -0.015(2)
C17 0.070(3) 0.077(3) 0.080(3) 0.010(3) -0.034(3) -0.034(3)
C18 0.049(2) 0.065(3) 0.067(3) -0.002(2) -0.021(2) -0.019(2)
C19 0.051(2) 0.071(3) 0.061(2) 0.000(2) -0.013(2) -0.022(2)
C20 0.045(2) 0.069(3) 0.045(2) 0.0010(18) -0.0081(17) -0.0176(19)
C21 0.056(3) 0.073(3) 0.056(2) 0.007(2) -0.010(2) -0.016(2)
C22 0.060(3) 0.084(3) 0.046(2) 0.003(2) -0.017(2) -0.011(2)
C23 0.052(2) 0.086(3) 0.045(2) -0.010(2) -0.0117(18) -0.011(2)
C24 0.046(2) 0.072(3) 0.042(2) -0.0116(19) -0.0052(17) -0.0045(19)
C25 0.044(2) 0.070(3) 0.042(2) -0.0031(18) -0.0104(17) -0.0045(19)
C26 0.057(2) 0.061(2) 0.054(2) -0.0101(19) -0.021(2) -0.012(2)
C27 0.040(2) 0.080(3) 0.0370(19) -0.0065(18) -0.0047(16) -0.0152(19)
C28 0.042(2) 0.072(3) 0.051(2) -0.0067(19) -0.0171(18) -0.0187(19)
C29 0.050(2) 0.075(3) 0.070(3) -0.006(2) -0.017(2) -0.011(2)
C30 0.063(3) 0.065(3) 0.080(3) -0.019(2) -0.031(3) -0.001(2)
C31 0.107(4) 0.072(3) 0.075(3) -0.010(3) -0.032(3) -0.013(3)
C32 0.119(5) 0.065(3) 0.086(4) -0.003(3) -0.046(3) 0.004(3)
C33 0.063(3) 0.062(3) 0.079(3) 0.004(2) -0.023(2) -0.021(2)
C34 0.062(3) 0.087(3) 0.072(3) -0.011(2) -0.023(2) -0.025(2)
C35 0.065(3) 0.079(3) 0.044(2) -0.006(2) -0.012(2) -0.015(2)
C36 0.053(2) 0.088(3) 0.043(2) -0.005(2) -0.0076(18) -0.018(2)
C37 0.085(3) 0.082(3) 0.042(2) 0.003(2) -0.022(2) -0.038(3)
C38 0.068(3) 0.053(2) 0.053(2) 0.0034(18) -0.025(2) -0.017(2)
C39 0.099(4) 0.094(3) 0.060(3) 0.008(2) -0.041(3) -0.044(3)
C40 0.102(4) 0.107(4) 0.080(3) 0.017(3) -0.060(3) -0.053(3)
C41 0.065(3) 0.061(3) 0.089(3) 0.010(2) -0.040(2) -0.028(2)
C42 0.054(2) 0.0392(19) 0.065(2) 0.0033(17) -0.0265(19) -0.0119(17)
C43 0.040(2) 0.060(2) 0.072(3) -0.009(2) -0.0177(19) -0.0085(18)
C44 0.045(2) 0.058(2) 0.053(2) -0.0017(18) -0.0103(17) -0.0154(18)
C45 0.049(2) 0.076(3) 0.068(3) -0.001(2) -0.019(2) -0.027(2)
C46 0.060(3) 0.073(3) 0.080(3) 0.004(2) -0.022(2) -0.037(2)
C47 0.062(3) 0.058(2) 0.068(3) 0.005(2) -0.015(2) -0.025(2)
C48 0.051(2) 0.062(2) 0.046(2) -0.0007(17) -0.0150(17) -0.0182(19)
C49 0.064(3) 0.065(2) 0.049(2) 0.0077(18) -0.0254(19) -0.024(2)
C50 0.051(2) 0.054(2) 0.060(2) 0.0007(18) -0.0296(19) -0.0206(18)
C51 0.063(3) 0.062(3) 0.077(3) 0.013(2) -0.040(2) -0.025(2)
C52 0.067(3) 0.046(2) 0.116(4) -0.003(3) -0.053(3) -0.008(2)
C53 0.049(2) 0.057(3) 0.092(3) -0.013(2) -0.032(2) -0.008(2)
C54 0.043(2) 0.055(2) 0.074(3) -0.009(2) -0.028(2) -0.0140(18)
C55 0.044(2) 0.073(3) 0.068(3) -0.017(2) -0.0111(19) -0.014(2)
C56 0.046(2) 0.071(3) 0.051(2) -0.0149(19) -0.0061(18) -0.020(2)
C57 0.062(3) 0.074(3) 0.073(3) -0.022(2) -0.012(2) -0.020(2)
C58 0.084(3) 0.091(4) 0.069(3) -0.031(3) -0.014(3) -0.036(3)
C59 0.082(3) 0.090(4) 0.056(3) -0.014(2) -0.028(2) -0.032(3)
C60 0.066(3) 0.071(3) 0.043(2) -0.0055(19) -0.0129(19) -0.026(2)
C61 0.055(2) 0.072(3) 0.041(2) -0.0152(18) -0.0043(17) -0.029(2)
C62 0.056(2) 0.041(2) 0.058(2) -0.0009(16) -0.0268(19) -0.0118(17)
C63 0.043(2) 0.058(2) 0.047(2) -0.0015(17) -0.0113(16) -0.0191(17)
C64 0.048(2) 0.049(2) 0.058(2) -0.0025(17) -0.0254(18) -0.0186(17)
C65 0.055(2) 0.073(3) 0.051(2) -0.014(2) -0.0021(19) -0.028(2)
C66 0.060(3) 0.061(3) 0.058(2) -0.005(2) -0.020(2) -0.015(2)
C67 0.083(4) 0.073(3) 0.094(4) -0.022(3) 0.005(3) -0.018(3)
C68 0.072(3) 0.074(3) 0.135(5) -0.037(3) -0.006(3) -0.027(3)
C69 0.085(3) 0.045(2) 0.100(4) -0.016(2) -0.044(3) -0.013(2)
C70 0.093(4) 0.054(3) 0.071(3) -0.016(2) -0.035(3) -0.006(2)
C71 0.047(2) 0.055(2) 0.047(2) -0.0103(18) -0.0130(17) -0.0042(17)
C72 0.051(2) 0.070(3) 0.0404(19) -0.0060(18) -0.0103(17) -0.0198(19)
N1 0.073(3) 0.067(2) 0.074(2) -0.0016(19) -0.028(2) -0.010(2)
N2 0.092(3) 0.068(3) 0.082(3) 0.001(2) -0.037(3) -0.018(2)
N3 0.054(2) 0.082(2) 0.056(2) -0.0009(17) -0.0200(17) -0.0155(18)
N4 0.067(2) 0.073(3) 0.076(2) -0.022(2) -0.004(2) -0.021(2)
N5 0.066(2) 0.062(2) 0.087(3) -0.016(2) -0.026(2) -0.011(2)
N6 0.075(2) 0.059(2) 0.056(2) -0.0152(16) -0.0247(18) -0.0103(17)
O1 0.0459(15) 0.0745(18) 0.0463(14) -0.0021(13) -0.0133(12) -0.0076(13)
O2 0.0567(17) 0.100(2) 0.0522(16) -0.0145(15) -0.0109(13) -0.0291(16)
O3 0.0480(15) 0.086(2) 0.0414(14) -0.0020(13) -0.0118(12) -0.0158(14)
O4 0.0574(17) 0.0624(18) 0.0544(16) -0.0047(13) -0.0063(13) -0.0138(14)
O5 0.066(2) 0.092(3) 0.129(3) -0.020(2) -0.043(2) 0.0026(19)
O6 0.073(2) 0.135(3) 0.0529(19) 0.0099(19) -0.0215(16) -0.028(2)
O7 0.0504(15) 0.0745(18) 0.0461(14) -0.0163(13) -0.0028(12) -0.0267(13)
O8 0.0487(15) 0.087(2) 0.0466(14) -0.0102(13) -0.0155(12) -0.0216(14)
O9 0.0455(14) 0.0538(15) 0.0435(13) -0.0083(11) -0.0078(11) -0.0174(12)
O10 0.0588(16) 0.0454(15) 0.0531(15) -0.0040(11) -0.0088(12) -0.0137(12)
O11 0.066(2) 0.068(2) 0.111(3) -0.0072(17) -0.0168(18) -0.0333(17)
O12 0.076(2) 0.0617(17) 0.0611(17) 0.0002(14) -0.0346(15) -0.0186(15)
Cl1 0.1010(11) 0.0873(10) 0.0942(10) -0.0140(8) -0.0245(9) -0.0232(8)
O13 0.102(4) 0.182(5) 0.163(5) -0.035(4) 0.028(4) -0.027(3)
O14 0.148(6) 0.413(14) 0.162(6) 0.100(8) -0.039(5) 0.010(7)
O15 0.133(4) 0.124(4) 0.229(7) 0.008(4) -0.046(4) -0.035(3)
O16 0.274(11) 0.488(18) 0.393(15) -0.339(15) 0.093(11) -0.214(12)
Cl2 0.1144(12) 0.0818(9) 0.1200(12) 0.0043(9) -0.0723(10) -0.0154(9)
O17 0.240(6) 0.127(4) 0.213(6) 0.043(4) -0.183(6) -0.067(4)
O18 0.345(13) 0.319(12) 0.310(11) 0.167(10) -0.190(11) -0.234(11)
O19 0.173(6) 0.400(13) 0.117(5) -0.005(6) -0.071(5) 0.108(8)
O20 0.489(17) 0.177(7) 0.265(10) -0.043(6) -0.233(11) -0.091(8)
O21 0.122(5) 0.224(7) 0.321(10) -0.107(7) -0.026(5) -0.047(5)
O22 0.121(4) 0.103(3) 0.139(4) 0.029(3) -0.056(3) -0.050(3)
O23 0.127(4) 0.230(7) 0.222(7) -0.063(6) 0.013(4) -0.083(5)
O24 0.095(3) 0.069(2) 0.126(3) -0.029(2) -0.038(2) -0.010(2)
O25 0.45(2) 0.69(3) 0.283(14) -0.170(17) 0.133(14) -0.37(2)

loop_
_atom_type_symbol
_atom_type_description
_atom_type_scat_dispersion_real
_atom_type_scat_dispersion_imag
_atom_type_scat_source
C C 0.0033 0.0016 'International Tables Vol C Tables 4.2.6.8 and 6.1.1.4'
H H 0.0000 0.0000 'International Tables Vol C Tables 4.2.6.8 and 6.1.1.4'
N N 0.0061 0.0033 'International Tables Vol C Tables 4.2.6.8 and 6.1.1.4'
O O 0.0106 0.0060 'International Tables Vol C Tables 4.2.6.8 and 6.1.1.4'
Cl Cl 0.1484 0.1585 'International Tables Vol C Tables 4.2.6.8 and 6.1.1.4'

loop_
_geom_angle_atom_site_label_1
_geom_angle_atom_site_label_2
_geom_angle_atom_site_label_3
_geom_angle
_geom_angle_site_symmetry_1
_geom_angle_site_symmetry_3
_geom_angle_publ_flag
C24 C1 C2 112.5(3) . . ?
C24 C1 H1A 109.1 . . ?
C2 C1 H1A 109.1 . . ?
C24 C1 H1B 109.1 . . ?
C2 C1 H1B 109.1 . . ?
H1A C1 H1B 107.8 . . ?
C3 C2 C26 118.4(4) . . ?
C3 C2 C1 120.7(4) . . ?
C26 C2 C1 120.9(4) . . ?
C4 C3 C2 120.9(4) . . ?
C4 C3 H3 119.6 . . ?
C2 C3 H3 119.6 . . ?
C5 C4 C3 119.7(4) . . ?
C5 C4 H4 120.2 . . ?
C3 C4 H4 120.2 . . ?
C4 C5 C6 121.8(5) . . ?
C4 C5 H5 119.1 . . ?
C6 C5 H5 119.1 . . ?
C26 C6 C5 117.1(4) . . ?
C26 C6 C7 122.5(4) . . ?
C5 C6 C7 120.2(4) . . ?
C8 C7 C6 112.5(4) . . ?
C8 C7 H7A 109.1 . . ?
C6 C7 H7A 109.1 . . ?
C8 C7 H7B 109.1 . . ?
C6 C7 H7B 109.1 . . ?
H7A C7 H7B 107.8 . . ?
C27 C8 C9 117.0(4) . . ?
C27 C8 C7 122.6(4) . . ?
C9 C8 C7 120.3(4) . . ?
C10 C9 C8 120.5(4) . . ?
C10 C9 H9 119.8 . . ?
C8 C9 H9 119.8 . . ?
C9 C10 C11 120.0(4) . . ?
C9 C10 H10 120.0 . . ?
C11 C10 H10 120.0 . . ?
C12 C11 C10 122.1(5) . . ?
C12 C11 H11 118.9 . . ?
C10 C11 H11 118.9 . . ?
C11 C12 C27 117.3(4) . . ?
C11 C12 C13 120.5(4) . . ?
C27 C12 C13 122.2(4) . . ?
C12 C13 C14 113.4(3) . . ?
C12 C13 H13A 108.9 . . ?
C14 C13 H13A 108.9 . . ?
C12 C13 H13B 108.9 . . ?
C14 C13 H13B 108.9 . . ?
H13A C13 H13B 107.7 . . ?
C15 C14 C28 118.3(4) . . ?
C15 C14 C13 121.1(4) . . ?
C28 C14 C13 120.5(4) . . ?
C14 C15 C16 122.0(5) . . ?
C14 C15 H15 119.0 . . ?
C16 C15 H15 119.0 . . ?
C15 C16 C17 118.4(4) . . ?
C15 C16 H16 120.8 . . ?
C17 C16 H16 120.8 . . ?
C18 C17 C16 122.9(5) . . ?
C18 C17 H17 118.6 . . ?
C16 C17 H17 118.6 . . ?
C17 C18 C28 118.0(4) . . ?
C17 C18 C19 120.6(4) . . ?
C28 C18 C19 121.4(4) . . ?
C18 C19 C20 112.1(3) . . ?
C18 C19 H19A 109.2 . . ?
C20 C19 H19A 109.2 . . ?
C18 C19 H19B 109.2 . . ?
C20 C19 H19B 109.2 . . ?
H19A C19 H19B 107.9 . . ?
C25 C20 C21 117.5(4) . . ?
C25 C20 C19 122.6(4) . . ?
C21 C20 C19 119.7(4) . . ?
C22 C21 C20 120.7(4) . . ?
C22 C21 H21 119.7 . . ?
C20 C21 H21 119.7 . . ?
C23 C22 C21 120.5(4) . . ?
C23 C22 H22 119.7 . . ?
C21 C22 H22 119.7 . . ?
C22 C23 C24 121.6(4) . . ?
C22 C23 H23 119.2 . . ?
C24 C23 H23 119.2 . . ?
C25 C24 C23 116.3(4) . . ?
C25 C24 C1 123.2(4) . . ?
C23 C24 C1 120.5(4) . . ?
C20 C25 C24 123.3(4) . . ?
C20 C25 O1 117.5(4) . . ?
C24 C25 O1 119.1(4) . . ?
O2 C26 C2 116.2(4) . . ?
O2 C26 C6 121.8(4) . . ?
C2 C26 C6 122.0(4) . . ?
C12 C27 C8 123.0(4) . . ?
C12 C27 O3 119.3(3) . . ?
C8 C27 O3 117.7(4) . . ?
O4 C28 C18 123.2(4) . . ?
O4 C28 C14 116.4(3) . . ?
C18 C28 C14 120.4(4) . . ?
O1 C29 C30 109.4(4) . . ?
O1 C29 H29A 109.8 . . ?
C30 C29 H29A 109.8 . . ?
O1 C29 H29B 109.8 . . ?
C30 C29 H29B 109.8 . . ?
H29A C29 H29B 108.3 . . ?
O5 C30 N1 124.4(5) . . ?
O5 C30 C29 119.0(5) . . ?
N1 C30 C29 116.6(4) . . ?
N1 C31 C32 114.1(4) . . ?
N1 C31 H31A 108.7 . . ?
C32 C31 H31A 108.7 . . ?
N1 C31 H31B 108.7 . . ?
C32 C31 H31B 108.7 . . ?
H31A C31 H31B 107.6 . . ?
C31 C32 N2 114.9(5) . . ?
C31 C32 H32A 108.6 . . ?
N2 C32 H32A 108.6 . . ?
C31 C32 H32B 108.6 . . ?
N2 C32 H32B 108.6 . . ?
H32A C32 H32B 107.5 . . ?
N2 C33 C34 111.0(4) . . ?
N2 C33 H33A 109.4 . . ?
C34 C33 H33A 109.4 . . ?
N2 C33 H33B 109.4 . . ?
C34 C33 H33B 109.4 . . ?
H33A C33 H33B 108.0 . . ?
N3 C34 C33 110.7(4) . . ?
N3 C34 H34A 109.5 . . ?
C33 C34 H34A 109.5 . . ?
N3 C34 H34B 109.5 . . ?
C33 C34 H34B 109.5 . . ?
H34A C34 H34B 108.1 . . ?
O6 C35 N3 123.6(4) . . ?
O6 C35 C36 120.0(4) . . ?
N3 C35 C36 116.4(4) . . ?
O3 C36 C35 110.5(3) . . ?
O3 C36 H36A 109.6 . . ?
C35 C36 H36A 109.6 . . ?
O3 C36 H36B 109.6 . . ?
C35 C36 H36B 109.6 . . ?
H36A C36 H36B 108.1 . . ?
C60 C37 C38 110.7(3) . . ?
C60 C37 H37A 109.5 . . ?
C38 C37 H37A 109.5 . . ?
C60 C37 H37B 109.5 . . ?
C38 C37 H37B 109.5 . . ?
H37A C37 H37B 108.1 . . ?
C39 C38 C62 118.0(4) . . ?
C39 C38 C37 120.9(4) . . ?
C62 C38 C37 121.0(3) . . ?
C38 C39 C40 121.4(4) . . ?
C38 C39 H39 119.3 . . ?
C40 C39 H39 119.3 . . ?
C41 C40 C39 119.4(4) . . ?
C41 C40 H40 120.3 . . ?
C39 C40 H40 120.3 . . ?
C40 C41 C42 121.7(4) . . ?
C40 C41 H41 119.1 . . ?
C42 C41 H41 119.1 . . ?
C41 C42 C62 117.8(4) . . ?
C41 C42 C43 119.6(4) . . ?
C62 C42 C43 122.6(3) . . ?
C42 C43 C44 114.2(3) . . ?
C42 C43 H43A 108.7 . . ?
C44 C43 H43A 108.7 . . ?
C42 C43 H43B 108.7 . . ?
C44 C43 H43B 108.7 . . ?
H43A C43 H43B 107.6 . . ?
C45 C44 C63 117.5(4) . . ?
C45 C44 C43 121.3(4) . . ?
C63 C44 C43 121.2(4) . . ?
C46 C45 C44 120.8(4) . . ?
C46 C45 H45 119.6 . . ?
C44 C45 H45 119.6 . . ?
C47 C46 C45 120.6(4) . . ?
C47 C46 H46 119.7 . . ?
C45 C46 H46 119.7 . . ?
C46 C47 C48 120.9(4) . . ?
C46 C47 H47 119.5 . . ?
C48 C47 H47 119.5 . . ?
C63 C48 C47 116.3(4) . . ?
C63 C48 C49 123.7(4) . . ?
C47 C48 C49 119.9(4) . . ?
C50 C49 C48 112.3(3) . . ?
C50 C49 H49A 109.1 . . ?
C48 C49 H49A 109.1 . . ?
C50 C49 H49B 109.1 . . ?
C48 C49 H49B 109.1 . . ?
H49A C49 H49B 107.9 . . ?
C51 C50 C64 117.9(4) . . ?
C51 C50 C49 121.4(4) . . ?
C64 C50 C49 120.7(3) . . ?
C50 C51 C52 120.7(4) . . ?
C50 C51 H51 119.6 . . ?
C52 C51 H51 119.6 . . ?
C53 C52 C51 120.3(4) . . ?
C53 C52 H52 119.9 . . ?
C51 C52 H52 119.9 . . ?
C52 C53 C54 120.9(4) . . ?
C52 C53 H53 119.5 . . ?
C54 C53 H53 119.5 . . ?
C53 C54 C64 118.3(4) . . ?
C53 C54 C55 120.6(4) . . ?
C64 C54 C55 121.1(4) . . ?
C54 C55 C56 111.8(3) . . ?
C54 C55 H55A 109.3 . . ?
C56 C55 H55A 109.3 . . ?
C54 C55 H55B 109.3 . . ?
C56 C55 H55B 109.3 . . ?
H55A C55 H55B 107.9 . . ?
C61 C56 C57 118.0(4) . . ?
C61 C56 C55 123.1(4) . . ?
C57 C56 C55 118.8(4) . . ?
C58 C57 C56 119.9(5) . . ?
C58 C57 H57 120.1 . . ?
C56 C57 H57 120.1 . . ?
C57 C58 C59 121.0(4) . . ?
C57 C58 H58 119.5 . . ?
C59 C58 H58 119.5 . . ?
C58 C59 C60 121.4(4) . . ?
C58 C59 H59 119.3 . . ?
C60 C59 H59 119.3 . . ?
C61 C60 C59 116.4(4) . . ?
C61 C60 C37 123.9(4) . . ?
C59 C60 C37 119.7(4) . . ?
C56 C61 C60 123.2(4) . . ?
C56 C61 O7 118.4(3) . . ?
C60 C61 O7 118.3(4) . . ?
O8 C62 C38 115.3(4) . . ?
O8 C62 C42 123.1(3) . . ?
C38 C62 C42 121.6(4) . . ?
C48 C63 C44 123.7(4) . . ?
C48 C63 O9 119.0(3) . . ?
C44 C63 O9 117.2(3) . . ?
O10 C64 C50 116.8(3) . . ?
O10 C64 C54 121.3(3) . . ?
C50 C64 C54 121.9(4) . . ?
O7 C65 C66 111.8(3) . . ?
O7 C65 H65A 109.3 . . ?
C66 C65 H65A 109.3 . . ?
O7 C65 H65B 109.3 . . ?
C66 C65 H65B 109.3 . . ?
H65A C65 H65B 107.9 . . ?
O11 C66 N4 125.4(4) . . ?
O11 C66 C65 118.1(4) . . ?
N4 C66 C65 116.4(4) . . ?
N4 C67 C68 113.2(5) . . ?
N4 C67 H67A 108.9 . . ?
C68 C67 H67A 108.9 . . ?
N4 C67 H67B 108.9 . . ?
C68 C67 H67B 108.9 . . ?
H67A C67 H67B 107.7 . . ?
N5 C68 C67 112.5(4) . . ?
N5 C68 H68A 109.1 . . ?
C67 C68 H68A 109.1 . . ?
N5 C68 H68B 109.1 . . ?
C67 C68 H68B 109.1 . . ?
H68A C68 H68B 107.8 . . ?
C70 C69 N5 110.5(4) . . ?
C70 C69 H69A 109.6 . . ?
N5 C69 H69A 109.6 . . ?
C70 C69 H69B 109.6 . . ?
N5 C69 H69B 109.6 . . ?
H69A C69 H69B 108.1 . . ?
N6 C70 C69 112.5(4) . . ?
N6 C70 H70A 109.1 . . ?
C69 C70 H70A 109.1 . . ?
N6 C70 H70B 109.1 . . ?
C69 C70 H70B 109.1 . . ?
H70A C70 H70B 107.8 . . ?
O12 C71 N6 122.3(4) . . ?
O12 C71 C72 121.9(4) . . ?
N6 C71 C72 115.8(3) . . ?
O9 C72 C71 108.2(3) . . ?
O9 C72 H72A 110.1 . . ?
C71 C72 H72A 110.1 . . ?
O9 C72 H72B 110.1 . . ?
C71 C72 H72B 110.1 . . ?
H72A C72 H72B 108.4 . . ?
C30 N1 C31 121.0(4) . . ?
C30 N1 H1 119.5 . . ?
C31 N1 H1 119.5 . . ?
C33 N2 C32 114.1(4) . . ?
C33 N2 H2A 106(4) . . ?
C32 N2 H2A 112(4) . . ?
C33 N2 H2B 113(4) . . ?
C32 N2 H2B 111(4) . . ?
H2A N2 H2B 100(4) . . ?
C35 N3 C34 123.5(4) . . ?
C35 N3 H3A 118.2 . . ?
C34 N3 H3A 118.2 . . ?
C66 N4 C67 121.1(4) . . ?
C66 N4 H4B 119.4 . . ?
C67 N4 H4B 119.4 . . ?
C68 N5 C69 115.4(4) . . ?
C68 N5 H5A 100(4) . . ?
C69 N5 H5A 113(4) . . ?
C68 N5 H5B 113(3) . . ?
C69 N5 H5B 112(3) . . ?
H5A N5 H5B 103(4) . . ?
C71 N6 C70 123.5(4) . . ?
C71 N6 H6 118.2 . . ?
C70 N6 H6 118.2 . . ?
C25 O1 C29 114.5(3) . . ?
C26 O2 H2 109.5 . . ?
C27 O3 C36 114.7(3) . . ?
C28 O4 H4A 109.5 . . ?
C61 O7 C65 113.0(3) . . ?
C62 O8 H8 109.5 . . ?
C63 O9 C72 113.6(3) . . ?
C64 O10 H10A 109.5 . . ?
O16 Cl1 O13 111.3(5) . . ?
O16 Cl1 O14 108.2(8) . . ?
O13 Cl1 O14 116.4(4) . . ?
O16 Cl1 O15 108.6(8) . . ?
O13 Cl1 O15 110.9(4) . . ?
O14 Cl1 O15 100.7(6) . . ?
O19 Cl2 O20 103.8(8) . . ?
O19 Cl2 O18 101.5(7) . . ?
O20 Cl2 O18 110.9(8) . . ?
O19 Cl2 O17 108.9(4) . . ?
O20 Cl2 O17 115.1(4) . . ?
O18 Cl2 O17 115.1(5) . . ?
H22A O22 H22B 120(9) . . ?
H24B O24 H24A 91(7) . . ?

loop_
_geom_bond_atom_site_label_1
_geom_bond_atom_site_label_2
_geom_bond_distance
_geom_bond_site_symmetry_2
_geom_bond_publ_flag
C1 C24 1.495(6) . ?
C1 C2 1.514(6) . ?
C1 H1A 0.9700 . ?
C1 H1B 0.9700 . ?
C2 C3 1.383(6) . ?
C2 C26 1.385(6) . ?
C3 C4 1.380(7) . ?
C3 H3 0.9300 . ?
C4 C5 1.363(7) . ?
C4 H4 0.9300 . ?
C5 C6 1.394(6) . ?
C5 H5 0.9300 . ?
C6 C26 1.393(6) . ?
C6 C7 1.515(6) . ?
C7 C8 1.512(6) . ?
C7 H7A 0.9700 . ?
C7 H7B 0.9700 . ?
C8 C27 1.389(6) . ?
C8 C9 1.414(6) . ?
C9 C10 1.368(7) . ?
C9 H9 0.9300 . ?
C10 C11 1.374(6) . ?
C10 H10 0.9300 . ?
C11 C12 1.372(6) . ?
C11 H11 0.9300 . ?
C12 C27 1.386(6) . ?
C12 C13 1.504(6) . ?
C13 C14 1.505(6) . ?
C13 H13A 0.9700 . ?
C13 H13B 0.9700 . ?
C14 C15 1.378(6) . ?
C14 C28 1.423(6) . ?
C15 C16 1.378(7) . ?
C15 H15 0.9300 . ?
C16 C17 1.382(7) . ?
C16 H16 0.9300 . ?
C17 C18 1.375(6) . ?
C17 H17 0.9300 . ?
C18 C28 1.398(6) . ?
C18 C19 1.507(6) . ?
C19 C20 1.514(6) . ?
C19 H19A 0.9700 . ?
C19 H19B 0.9700 . ?
C20 C25 1.382(6) . ?
C20 C21 1.392(6) . ?
C21 C22 1.374(6) . ?
C21 H21 0.9300 . ?
C22 C23 1.363(6) . ?
C22 H22 0.9300 . ?
C23 C24 1.397(6) . ?
C23 H23 0.9300 . ?
C24 C25 1.397(6) . ?
C25 O1 1.399(4) . ?
C26 O2 1.373(5) . ?
C27 O3 1.398(5) . ?
C28 O4 1.354(5) . ?
C29 O1 1.432(5) . ?
C29 C30 1.514(6) . ?
C29 H29A 0.9700 . ?
C29 H29B 0.9700 . ?
C30 O5 1.220(5) . ?
C30 N1 1.337(6) . ?
C31 N1 1.458(6) . ?
C31 C32 1.487(7) . ?
C31 H31A 0.9700 . ?
C31 H31B 0.9700 . ?
C32 N2 1.494(7) . ?
C32 H32A 0.9700 . ?
C32 H32B 0.9700 . ?
C33 N2 1.458(6) . ?
C33 C34 1.536(7) . ?
C33 H33A 0.9700 . ?
C33 H33B 0.9700 . ?
C34 N3 1.436(5) . ?
C34 H34A 0.9700 . ?
C34 H34B 0.9700 . ?
C35 O6 1.217(5) . ?
C35 N3 1.335(5) . ?
C35 C36 1.498(6) . ?
C36 O3 1.426(4) . ?
C36 H36A 0.9700 . ?
C36 H36B 0.9700 . ?
C37 C60 1.506(6) . ?
C37 C38 1.518(6) . ?
C37 H37A 0.9700 . ?
C37 H37B 0.9700 . ?
C38 C39 1.380(6) . ?
C38 C62 1.385(5) . ?
C39 C40 1.382(7) . ?
C39 H39 0.9300 . ?
C40 C41 1.366(7) . ?
C40 H40 0.9300 . ?
C41 C42 1.376(5) . ?
C41 H41 0.9300 . ?
C42 C62 1.402(6) . ?
C42 C43 1.501(6) . ?
C43 C44 1.526(5) . ?
C43 H43A 0.9700 . ?
C43 H43B 0.9700 . ?
C44 C45 1.383(6) . ?
C44 C63 1.389(5) . ?
C45 C46 1.375(6) . ?
C45 H45 0.9300 . ?
C46 C47 1.375(6) . ?
C46 H46 0.9300 . ?
C47 C48 1.408(6) . ?
C47 H47 0.9300 . ?
C48 C63 1.382(5) . ?
C48 C49 1.516(5) . ?
C49 C50 1.506(6) . ?
C49 H49A 0.9700 . ?
C49 H49B 0.9700 . ?
C50 C51 1.385(6) . ?
C50 C64 1.392(5) . ?
C51 C52 1.392(7) . ?
C51 H51 0.9300 . ?
C52 C53 1.363(7) . ?
C52 H52 0.9300 . ?
C53 C54 1.386(6) . ?
C53 H53 0.9300 . ?
C54 C64 1.393(6) . ?
C54 C55 1.509(6) . ?
C55 C56 1.536(6) . ?
C55 H55A 0.9700 . ?
C55 H55B 0.9700 . ?
C56 C61 1.380(6) . ?
C56 C57 1.406(6) . ?
C57 C58 1.362(6) . ?
C57 H57 0.9300 . ?
C58 C59 1.379(7) . ?
C58 H58 0.9300 . ?
C59 C60 1.395(6) . ?
C59 H59 0.9300 . ?
C60 C61 1.393(5) . ?
C61 O7 1.414(5) . ?
C62 O8 1.368(4) . ?
C63 O9 1.414(4) . ?
C64 O10 1.367(4) . ?
C65 O7 1.438(4) . ?
C65 C66 1.498(6) . ?
C65 H65A 0.9700 . ?
C65 H65B 0.9700 . ?
C66 O11 1.213(5) . ?
C66 N4 1.319(5) . ?
C67 N4 1.460(6) . ?
C67 C68 1.506(8) . ?
C67 H67A 0.9700 . ?
C67 H67B 0.9700 . ?
C68 N5 1.459(7) . ?
C68 H68A 0.9700 . ?
C68 H68B 0.9700 . ?
C69 C70 1.497(7) . ?
C69 N5 1.511(6) . ?
C69 H69A 0.9700 . ?
C69 H69B 0.9700 . ?
C70 N6 1.461(6) . ?
C70 H70A 0.9700 . ?
C70 H70B 0.9700 . ?
C71 O12 1.225(4) . ?
C71 N6 1.325(5) . ?
C71 C72 1.486(6) . ?
C72 O9 1.442(4) . ?
C72 H72A 0.9700 . ?
C72 H72B 0.9700 . ?
N1 H1 0.8600 . ?
N2 H2A 0.93(4) . ?
N2 H2B 0.98(4) . ?
N3 H3A 0.8600 . ?
N4 H4B 0.8600 . ?
N5 H5A 0.91(4) . ?
N5 H5B 0.96(4) . ?
N6 H6 0.8600 . ?
O2 H2 0.8200 . ?
O4 H4A 0.8200 . ?
O8 H8 0.8200 . ?
O10 H10A 0.8200 . ?
Cl1 O16 1.266(8) . ?
Cl1 O13 1.362(5) . ?
Cl1 O14 1.363(8) . ?
Cl1 O15 1.429(6) . ?
Cl2 O19 1.292(7) . ?
Cl2 O20 1.331(7) . ?
Cl2 O18 1.341(8) . ?
Cl2 O17 1.396(5) . ?
O22 H22A 0.92(4) . ?
O22 H22B 0.87(4) . ?
O24 H24B 0.89(4) . ?
O24 H24A 0.77(4) . ?

loop_
_cod_related_entry_id
_cod_related_entry_database
_cod_related_entry_code
1 ChemSpider 30653335
